data_4132879
loop_
_publ_author_name
'Li, Yuantao'
'Handke, Marcel'
'Chen, Yu-Sheng'
'Shtukenberg, Alexander G.'
'Hu, Chunhua T.'
'Ward, Michael D.'

_publ_section_title
;
 Guest Exchange through Facilitated Transport in a Seemingly Impenetrable
 Hydrogen-Bonded Framework.
;
_journal_issue 40
_journal_name_full 'Journal of the American Chemical Society'
_journal_page_first 12915
_journal_page_last 12921
_journal_paper_doi 10.1021/jacs.8b07065
_journal_volume 140
_journal_year 2018
_chemical_formula_sum 'C57.35 H80.21 N9 O12.37 S3'
_chemical_formula_weight 1189.83
_space_group_crystal_system monoclinic
_space_group_IT_number 4
_space_group_name_Hall 'P 2yb'
_space_group_name_H-M_alt 'P 1 21 1'
_atom_sites_solution_hydrogens geom
_audit_creation_method SHELXL-2018/3
_cell_angle_alpha 90
_cell_angle_beta 117.476(4)
_cell_angle_gamma 90
_cell_formula_units_Z 2
_cell_length_a 23.083(6)
_cell_length_b 7.4875(19)
_cell_length_c 24.195(6)
_cell_measurement_reflns_used 3360
_cell_measurement_temperature 100(2)
_cell_measurement_theta_max 18.73
_cell_measurement_theta_min 2.52
_cell_volume 3710.0(16)
_computing_cell_refinement 'Bruker SAINT'
_computing_data_collection 'Bruker APEX2'
_computing_data_reduction 'Bruker SAINT'
_computing_structure_refinement 'SHELXL-2018/3 (Sheldrick, 2018)'
_computing_structure_solution 'SHELXT (Sheldrick 2014)'
_diffrn_ambient_temperature 100(2)
_diffrn_measured_fraction_theta_full 0.998
_diffrn_measured_fraction_theta_max 0.998
_diffrn_measurement_device_type 'Bruker APEX-II CCD'
_diffrn_measurement_method '\w scans'
_diffrn_radiation_monochromator graphite
_diffrn_radiation_source 'sealed tube'
_diffrn_radiation_type MoK\a
_diffrn_radiation_wavelength 0.71073
_diffrn_reflns_av_R_equivalents 0.0707
_diffrn_reflns_av_unetI/netI 0.0800
_diffrn_reflns_Laue_measured_fraction_full 0.998
_diffrn_reflns_Laue_measured_fraction_max 0.998
_diffrn_reflns_limit_h_max 23
_diffrn_reflns_limit_h_min -23
_diffrn_reflns_limit_k_max 7
_diffrn_reflns_limit_k_min -7
_diffrn_reflns_limit_l_max 24
_diffrn_reflns_limit_l_min -24
_diffrn_reflns_number 28034
_diffrn_reflns_point_group_measured_fraction_full 0.998
_diffrn_reflns_point_group_measured_fraction_max 0.998
_diffrn_reflns_theta_full 21.276
_diffrn_reflns_theta_max 21.276
_diffrn_reflns_theta_min 1.661
_exptl_absorpt_coefficient_mu 0.155
_exptl_absorpt_correction_T_max 0.7446
_exptl_absorpt_correction_T_min 0.6726
_exptl_absorpt_correction_type multi-scan
_exptl_absorpt_process_details SADABS
_exptl_crystal_colour colourless
_exptl_crystal_density_diffrn 1.065
_exptl_crystal_description needle
_exptl_crystal_F_000 1269
_exptl_crystal_size_max 0.286
_exptl_crystal_size_mid 0.086
_exptl_crystal_size_min 0.066
_refine_diff_density_max 0.734
_refine_diff_density_min -0.343
_refine_diff_density_rms 0.072
_refine_ls_abs_structure_details
;
 Flack x determined using 1991 quotients [(I+)-(I-)]/[(I+)+(I-)]
 (Parsons, Flack and Wagner, Acta Cryst. B69 (2013) 249-259).
;
_refine_ls_abs_structure_Flack 0.07(9)
_refine_ls_extinction_method none
_refine_ls_goodness_of_fit_ref 1.013
_refine_ls_hydrogen_treatment constr
_refine_ls_matrix_type full
_refine_ls_number_parameters 695
_refine_ls_number_reflns 8267
_refine_ls_number_restraints 160
_refine_ls_restrained_S_all 1.021
_refine_ls_R_factor_all 0.1077
_refine_ls_R_factor_gt 0.0774
_refine_ls_shift/su_max 0.001
_refine_ls_shift/su_mean 0.000
_refine_ls_structure_factor_coef Fsqd
_refine_ls_weighting_details 'w=1/[\s^2^(Fo^2^)+(0.1551P)^2^] where P=(Fo^2^+2Fc^2^)/3'
_refine_ls_weighting_scheme calc
_refine_ls_wR_factor_gt 0.2043
_refine_ls_wR_factor_ref 0.2313
_reflns_Friedel_coverage 0.821
_reflns_Friedel_fraction_full 0.997
_reflns_Friedel_fraction_max 0.997
_reflns_number_gt 5818
_reflns_number_total 8267
_reflns_threshold_expression 'I > 2\s(I)'
_cod_data_source_file ja8b07065_si_002.cif
_cod_data_source_block 1-LB
_cod_original_cell_volume 3710.0(17)
_cod_original_sg_symbol_H-M 'P 21'
_cod_database_code 4132879
_shelx_shelxl_version_number 2018/3
_shelx_space_group_comment
;
The symmetry employed for this shelxl refinement is uniquely defined
by the following loop, which should always be used as a source of
symmetry information in preference to the above space-group names.
They are only intended as comments.
;
_shelx_estimated_absorpt_t_min 0.957
_shelx_estimated_absorpt_t_max 0.990

loop_
_space_group_symop_operation_xyz
'x, y, z'
'-x, y+1/2, -z'

loop_
_atom_site_label
_atom_site_type_symbol
_atom_site_fract_x
_atom_site_fract_y
_atom_site_fract_z
_atom_site_U_iso_or_equiv
_atom_site_adp_type
_atom_site_occupancy
_atom_site_site_symmetry_order
_atom_site_calc_flag
_atom_site_refinement_flags_posn
_atom_site_refinement_flags_adp
_atom_site_refinement_flags_occupancy
_atom_site_disorder_assembly
_atom_site_disorder_group
S1 S 0.15055(11) 0.5759(5) 0.33259(11) 0.0452(7) Uani 1 1 d . . . . .
S2 S 0.70134(11) 0.5732(5) 0.83574(11) 0.0478(7) Uani 1 1 d . . . . .
S3 S 0.15454(12) 0.5700(5) 0.86174(10) 0.0488(7) Uani 1 1 d . . . . .
O1 O 0.1106(3) 0.4134(10) 0.3149(3) 0.047(2) Uani 1 1 d . . . . .
O2 O 0.1966(3) 0.5761(12) 0.3070(3) 0.0465(15) Uani 1 1 d . . . . .
O3 O 0.1109(4) 0.7350(9) 0.3178(4) 0.047(2) Uani 1 1 d . . . . .
O4 O 0.7239(4) 0.4110(10) 0.8166(4) 0.049(2) Uani 1 1 d . . . . .
O5 O 0.7217(3) 0.5737(12) 0.9020(3) 0.0514(16) Uani 1 1 d . . . . .
O6 O 0.7189(4) 0.7321(10) 0.8133(4) 0.052(2) Uani 1 1 d . . . . .
O7 O 0.1717(4) 0.4073(10) 0.9008(4) 0.057(2) Uani 1 1 d . . . . .
O8 O 0.0861(3) 0.5733(12) 0.8163(2) 0.0475(15) Uani 1 1 d . . . . .
O9 O 0.1754(4) 0.7307(10) 0.8984(3) 0.049(2) Uani 1 1 d . . . . .
C1 C 0.3037(5) 0.543(2) 0.6113(5) 0.057(3) Uani 1 1 d . . . . .
C2 C 0.3713(5) 0.5391(19) 0.6421(5) 0.066(4) Uani 1 1 d . . . . .
H2 H 0.394308 0.538209 0.618138 0.079 Uiso 1 1 calc R U . . .
C3 C 0.4075(5) 0.5367(17) 0.7078(5) 0.056(3) Uani 1 1 d . . . . .
C4 C 0.3729(5) 0.5349(17) 0.7417(5) 0.067(4) Uani 1 1 d . . . . .
H4 H 0.396400 0.531581 0.785872 0.080 Uiso 1 1 calc R U . . .
C5 C 0.3053(5) 0.5377(19) 0.7135(5) 0.064(4) Uani 1 1 d . . . . .
C6 C 0.2716(5) 0.5350(17) 0.6490(5) 0.065(4) Uani 1 1 d . . . . .
H6 H 0.225344 0.527667 0.629330 0.077 Uiso 1 1 calc R U . . .
C7 C 0.2668(5) 0.548(2) 0.5441(5) 0.057(3) Uani 1 1 d . . . . .
C8 C 0.2099(5) 0.6448(16) 0.5148(6) 0.062(3) Uani 1 1 d . . . . .
H8 H 0.194407 0.706579 0.539677 0.074 Uiso 1 1 calc R U . . .
C9 C 0.1743(5) 0.6557(16) 0.4510(6) 0.056(3) Uani 1 1 d . . . . .
H9 H 0.134564 0.721071 0.432524 0.067 Uiso 1 1 calc R U . . .
C10 C 0.1969(4) 0.5711(18) 0.4144(4) 0.044(2) Uani 1 1 d . . . . .
C11 C 0.2532(5) 0.4706(16) 0.4413(5) 0.053(3) Uani 1 1 d . . . . .
H11 H 0.267972 0.408581 0.415888 0.064 Uiso 1 1 calc R U . . .
C12 C 0.2888(5) 0.4607(16) 0.5070(5) 0.055(3) Uani 1 1 d . . . . .
H12 H 0.328112 0.393423 0.525814 0.066 Uiso 1 1 calc R U . . .
C13 C 0.4789(5) 0.5421(19) 0.7380(5) 0.062(3) Uani 1 1 d . . . . .
C14 C 0.5136(6) 0.634(2) 0.7124(6) 0.084(5) Uani 1 1 d . . . . .
H14 H 0.490276 0.688865 0.672747 0.101 Uiso 1 1 calc R U . . .
C15 C 0.5800(6) 0.6462(17) 0.7425(6) 0.069(4) Uani 1 1 d . . . . .
H15 H 0.601742 0.713536 0.724314 0.082 Uiso 1 1 calc R U . . .
C16 C 0.6155(4) 0.564(2) 0.7978(4) 0.049(2) Uani 1 1 d . . . . .
C17 C 0.5839(6) 0.463(2) 0.8239(6) 0.081(4) Uani 1 1 d . . . . .
H17 H 0.608695 0.398244 0.861292 0.097 Uiso 1 1 calc R U . . .
C18 C 0.5161(7) 0.456(2) 0.7952(7) 0.093(5) Uani 1 1 d . . . . .
H18 H 0.494727 0.392609 0.814582 0.112 Uiso 1 1 calc R U . . .
C19 C 0.2688(5) 0.543(2) 0.7505(5) 0.063(4) Uani 1 1 d . . . . .
C20 C 0.2935(6) 0.6254(18) 0.8083(6) 0.081(4) Uani 1 1 d . U . . .
H20 H 0.336052 0.675554 0.825304 0.097 Uiso 1 1 calc R U . . .
C21 C 0.2595(7) 0.639(2) 0.8421(6) 0.085(5) Uani 1 1 d . . . . .
H21 H 0.277362 0.701207 0.880586 0.102 Uiso 1 1 calc R U . . .
C22 C 0.1991(5) 0.559(2) 0.8192(4) 0.050(2) Uani 1 1 d . . . . .
C23 C 0.1740(6) 0.469(2) 0.7641(6) 0.080(4) Uani 1 1 d . . . . .
H23 H 0.132988 0.410610 0.748959 0.096 Uiso 1 1 calc R U . . .
C24 C 0.2091(6) 0.462(2) 0.7299(6) 0.083(4) Uani 1 1 d . . . . .
H24 H 0.190940 0.400109 0.691336 0.100 Uiso 1 1 calc R U . . .
N1 N 0.1637(4) 0.0760(16) 0.3090(4) 0.058(2) Uani 1 1 d . . . . .
H1A H 0.153391 0.175735 0.321635 0.069 Uiso 1 1 calc R U . . .
H1B H 0.153759 -0.027701 0.319563 0.069 Uiso 1 1 calc R U . . .
N2 N 0.2100(5) 0.2339(13) 0.2574(5) 0.054(3) Uani 1 1 d . . . . .
H2A H 0.200255 0.335536 0.269369 0.065 Uiso 1 1 calc R U . . .
H2B H 0.230270 0.234060 0.234239 0.065 Uiso 1 1 calc R U . . .
N3 N 0.2081(5) -0.0744(13) 0.2550(5) 0.060(3) Uani 1 1 d . . . . .
H3A H 0.227758 -0.074932 0.231320 0.072 Uiso 1 1 calc R U . . .
H3B H 0.197529 -0.175905 0.266362 0.072 Uiso 1 1 calc R U . . .
C25 C 0.1943(5) 0.082(2) 0.2741(4) 0.050(3) Uani 1 1 d . . . . .
N4 N 0.7330(4) 0.0739(17) 0.8747(3) 0.0621(12) Uani 1 1 d . . . . .
H4A H 0.722247 0.175312 0.853959 0.075 Uiso 1 1 calc R U . . .
H4B H 0.724562 -0.028148 0.854420 0.075 Uiso 1 1 calc R U . . .
N5 N 0.7746(5) 0.2259(14) 0.9665(5) 0.0621(12) Uani 1 1 d . . . . .
H5A H 0.764065 0.328099 0.946309 0.075 Uiso 1 1 calc R U . . .
H5B H 0.793896 0.224988 1.007533 0.075 Uiso 1 1 calc R U . . .
N6 N 0.7766(5) -0.0788(14) 0.9669(5) 0.0621(12) Uani 1 1 d . . . . .
H6A H 0.767194 -0.180838 0.946613 0.075 Uiso 1 1 calc R U . . .
H6B H 0.795840 -0.078179 1.007920 0.075 Uiso 1 1 calc R U . . .
C26 C 0.7616(5) 0.075(2) 0.9356(4) 0.0621(12) Uani 1 1 d . . . . .
N7 N 0.1150(4) 0.0727(16) 0.8461(3) 0.055(2) Uani 1 1 d . . . . .
H7A H 0.136972 -0.027177 0.860397 0.066 Uiso 1 1 calc R U . . .
H7B H 0.133864 0.176099 0.861130 0.066 Uiso 1 1 calc R U . . .
N8 N 0.0232(5) 0.2235(13) 0.7807(5) 0.054(3) Uani 1 1 d . . . . .
H8A H 0.043293 0.325405 0.795746 0.065 Uiso 1 1 calc R U . . .
H8B H -0.017627 0.223279 0.751300 0.065 Uiso 1 1 calc R U . . .
N9 N 0.0241(5) -0.0818(14) 0.7784(5) 0.054(3) Uani 1 1 d . . . . .
H9A H 0.044252 -0.184742 0.791361 0.064 Uiso 1 1 calc R U . . .
H9B H -0.016714 -0.079274 0.749023 0.064 Uiso 1 1 calc R U . . .
C27 C 0.0548(4) 0.068(2) 0.8027(4) 0.045(2) Uani 1 1 d . . . . .
O10 O 0.5471(4) 0.9578(14) 0.4534(5) 0.087(3) Uani 0.972(11) 1 d D . P A 1
C28 C 0.4958(7) 0.8900(18) 0.4419(6) 0.068(4) Uani 0.972(11) 1 d D . P A 1
C29 C 0.4594(6) 0.7822(19) 0.3861(6) 0.076(4) Uani 0.972(11) 1 d D . P A 1
H29 H 0.478804 0.756796 0.359840 0.091 Uiso 0.972(11) 1 calc R U P A 1
C30 C 0.3993(6) 0.7174(17) 0.3706(6) 0.070(4) Uani 0.972(11) 1 d D U P A 1
C31 C 0.3658(6) 0.7530(16) 0.4082(6) 0.071(4) Uani 0.972(11) 1 d D . P A 1
H31A H 0.371853 0.648418 0.435343 0.086 Uiso 0.972(11) 1 calc R U P A 1
H31B H 0.318487 0.764414 0.379855 0.086 Uiso 0.972(11) 1 calc R U P A 1
C32 C 0.3883(5) 0.9192(16) 0.4489(6) 0.065(4) Uani 0.972(11) 1 d D . P A 1
C33 C 0.4629(5) 0.9139(18) 0.4830(6) 0.068(4) Uani 0.972(11) 1 d D . P A 1
H33A H 0.478917 1.026392 0.506683 0.081 Uiso 0.972(11) 1 calc R U P A 1
H33B H 0.476697 0.814765 0.513485 0.081 Uiso 0.972(11) 1 calc R U P A 1
C34 C 0.3639(7) 0.593(3) 0.3134(6) 0.106(5) Uani 0.972(11) 1 d D U P A 1
H34A H 0.321078 0.559596 0.309431 0.159 Uiso 0.972(11) 1 calc R U P A 1
H34B H 0.358109 0.655548 0.275624 0.159 Uiso 0.972(11) 1 calc R U P A 1
H34C H 0.390092 0.485127 0.319039 0.159 Uiso 0.972(11) 1 calc R U P A 1
C35 C 0.3638(7) 0.919(2) 0.4976(7) 0.096(5) Uani 0.972(11) 1 d D . P A 1
H35A H 0.377342 0.808614 0.521897 0.144 Uiso 0.972(11) 1 calc R U P A 1
H35B H 0.382233 1.021879 0.525471 0.144 Uiso 0.972(11) 1 calc R U P A 1
H35C H 0.316033 0.927494 0.476787 0.144 Uiso 0.972(11) 1 calc R U P A 1
C36 C 0.3676(6) 1.088(2) 0.4120(6) 0.084(4) Uani 0.972(11) 1 d D . P A 1
H36A H 0.383205 1.190642 0.440308 0.127 Uiso 0.972(11) 1 calc R U P A 1
H36B H 0.386116 1.092509 0.382880 0.127 Uiso 0.972(11) 1 calc R U P A 1
H36C H 0.319830 1.091749 0.388730 0.127 Uiso 0.972(11) 1 calc R U P A 1
O11 O -0.0982(5) -0.0040(16) 0.4282(5) 0.101(4) Uani 0.973(11) 1 d . U P B 1
C37 C -0.0610(8) 0.116(3) 0.4268(7) 0.098(6) Uani 0.973(11) 1 d . . P B 1
C38 C -0.0867(7) 0.283(2) 0.3921(7) 0.084(4) Uani 0.973(11) 1 d . U P B 1
H38 H -0.132296 0.303775 0.375093 0.100 Uiso 0.973(11) 1 calc R U P B 1
C39 C -0.0507(7) 0.406(2) 0.3828(6) 0.079(4) Uani 0.973(11) 1 d . U P B 1
C40 C 0.0211(6) 0.3827(18) 0.4075(6) 0.073(4) Uani 0.973(11) 1 d . U P B 1
H40A H 0.043591 0.453704 0.446155 0.088 Uiso 0.973(11) 1 calc R U P B 1
H40B H 0.033851 0.432092 0.376729 0.088 Uiso 0.973(11) 1 calc R U P B 1
C41 C 0.0459(7) 0.1849(19) 0.4220(7) 0.077(4) Uani 0.973(11) 1 d . . P B 1
C42 C 0.0125(5) 0.095(3) 0.4582(5) 0.076(4) Uani 0.973(11) 1 d . . P B 1
H42A H 0.023109 -0.034482 0.462737 0.091 Uiso 0.973(11) 1 calc R U P B 1
H42B H 0.030880 0.146538 0.500588 0.091 Uiso 0.973(11) 1 calc R U P B 1
C43 C -0.0761(8) 0.581(3) 0.3505(7) 0.108(5) Uani 0.973(11) 1 d . U P B 1
H43A H -0.040259 0.648432 0.349444 0.162 Uiso 0.973(11) 1 calc R U P B 1
H43B H -0.110022 0.558843 0.307808 0.162 Uiso 0.973(11) 1 calc R U P B 1
H43C H -0.094605 0.649542 0.373049 0.162 Uiso 0.973(11) 1 calc R U P B 1
C44 C 0.1176(6) 0.178(2) 0.4599(6) 0.075(4) Uani 0.973(11) 1 d . . P B 1
H44A H 0.130306 0.243271 0.498980 0.112 Uiso 0.973(11) 1 calc R U P B 1
H44B H 0.131708 0.053603 0.469128 0.112 Uiso 0.973(11) 1 calc R U P B 1
H44C H 0.138278 0.233540 0.436759 0.112 Uiso 0.973(11) 1 calc R U P B 1
C45 C 0.0243(5) 0.085(2) 0.3608(5) 0.067(3) Uani 0.973(11) 1 d . . P B 1
H45A H -0.023289 0.090973 0.336433 0.101 Uiso 0.973(11) 1 calc R U P B 1
H45B H 0.044529 0.139628 0.337080 0.101 Uiso 0.973(11) 1 calc R U P B 1
H45C H 0.037960 -0.040309 0.369448 0.101 Uiso 0.973(11) 1 calc R U P B 1
O12 O 0.4553(9) 0.445(3) 0.9117(8) 0.157(7) Uani 0.768(14) 1 d D U P C 1
C46 C 0.4337(12) 0.390(4) 0.9472(11) 0.136(5) Uani 0.768(14) 1 d D . P C 1
C47 C 0.3792(11) 0.272(4) 0.9283(11) 0.136(5) Uani 0.768(14) 1 d D . P C 1
H47 H 0.355060 0.241374 0.885519 0.163 Uiso 0.768(14) 1 calc R U P C 1
C48 C 0.3606(12) 0.203(3) 0.9701(11) 0.136(5) Uani 0.768(14) 1 d D . P C 1
C49 C 0.3927(12) 0.243(3) 1.0353(10) 0.136(5) Uani 0.768(14) 1 d D . P C 1
H49A H 0.419907 0.139221 1.057643 0.163 Uiso 0.768(14) 1 calc R U P C 1
H49B H 0.358795 0.256715 1.049273 0.163 Uiso 0.768(14) 1 calc R U P C 1
C50 C 0.4357(11) 0.408(3) 1.0556(11) 0.136(5) Uani 0.768(14) 1 d D . P C 1
C51 C 0.4732(11) 0.408(4) 1.0179(10) 0.136(5) Uani 0.768(14) 1 d D U P C 1
H51A H 0.504990 0.308269 1.033094 0.163 Uiso 0.768(14) 1 calc R U P C 1
H51B H 0.498583 0.520131 1.026909 0.163 Uiso 0.768(14) 1 calc R U P C 1
C52 C 0.3021(12) 0.073(4) 0.9484(13) 0.168(10) Uani 0.768(14) 1 d D U P C 1
H52A H 0.295934 0.036934 0.984213 0.252 Uiso 0.768(14) 1 calc R U P C 1
H52B H 0.262602 0.132756 0.917582 0.252 Uiso 0.768(14) 1 calc R U P C 1
H52C H 0.310774 -0.032839 0.929500 0.252 Uiso 0.768(14) 1 calc R U P C 1
C53 C 0.4884(15) 0.407(5) 1.1232(12) 0.215(16) Uani 0.768(14) 1 d D U P C 1
H53A H 0.511950 0.293159 1.132405 0.323 Uiso 0.768(14) 1 calc R U P C 1
H53B H 0.519021 0.505294 1.130096 0.323 Uiso 0.768(14) 1 calc R U P C 1
H53C H 0.468124 0.421797 1.150718 0.323 Uiso 0.768(14) 1 calc R U P C 1
C54 C 0.4007(13) 0.585(4) 1.0433(13) 0.180(11) Uani 0.768(14) 1 d D U P C 1
H54A H 0.432779 0.681821 1.058106 0.270 Uiso 0.768(14) 1 calc R U P C 1
H54B H 0.372314 0.598287 0.998515 0.270 Uiso 0.768(14) 1 calc R U P C 1
H54C H 0.374265 0.588879 1.065433 0.270 Uiso 0.768(14) 1 calc R U P C 1
O13 O 0.1279(11) 0.080(5) 0.9881(10) 0.191(6) Uani 0.657(12) 1 d D U P D -1
C55 C 0.0798(13) 0.068(8) 0.9937(14) 0.191(6) Uani 0.657(12) 1 d D . P D -1
C56 C 0.0756(14) 0.040(6) 1.0499(13) 0.191(6) Uani 0.657(12) 1 d D . P D -1
H56 H 0.114356 0.034753 1.088447 0.229 Uiso 0.657(12) 1 calc R U P D -1
C57 C 0.0138(15) 0.019(5) 1.0485(14) 0.191(6) Uani 0.657(12) 1 d D . P D -1
C58 C -0.0465(13) 0.054(6) 0.9930(12) 0.191(6) Uani 0.657(12) 1 d D . P D -1
H58A H -0.058921 0.180070 0.994931 0.229 Uiso 0.657(12) 1 calc R U P D -1
H58B H -0.080781 -0.021894 0.994540 0.229 Uiso 0.657(12) 1 calc R U P D -1
C59 C -0.0481(14) 0.027(5) 0.9313(13) 0.191(6) Uani 0.657(12) 1 d D . P D -1
C60 C 0.0156(12) 0.104(6) 0.9380(13) 0.191(6) Uani 0.657(12) 1 d D . P D -1
H60A H 0.019942 0.065550 0.900974 0.229 Uiso 0.657(12) 1 calc R U P D -1
H60B H 0.010070 0.235810 0.934862 0.229 Uiso 0.657(12) 1 calc R U P D -1
C61 C 0.0144(17) 0.142(6) 1.1025(15) 0.191(6) Uani 0.657(12) 1 d D . P D -1
H61A H -0.027650 0.131179 1.103143 0.286 Uiso 0.657(12) 1 calc R U P D -1
H61B H 0.049513 0.102690 1.142711 0.286 Uiso 0.657(12) 1 calc R U P D -1
H61C H 0.021607 0.266313 1.095029 0.286 Uiso 0.657(12) 1 calc R U P D -1
C62 C -0.1040(14) 0.116(5) 0.8758(14) 0.191(6) Uani 0.657(12) 1 d D . P D -1
H62A H -0.100329 0.089114 0.837854 0.286 Uiso 0.657(12) 1 calc R U P D -1
H62B H -0.145714 0.070717 0.871418 0.286 Uiso 0.657(12) 1 calc R U P D -1
H62C H -0.101834 0.245448 0.882277 0.286 Uiso 0.657(12) 1 calc R U P D -1
C63 C -0.0479(17) -0.169(4) 0.9146(17) 0.191(6) Uani 0.657(12) 1 d D . P D -1
H63A H -0.049022 -0.178279 0.873692 0.286 Uiso 0.657(12) 1 calc R U P D -1
H63B H -0.008260 -0.226813 0.946032 0.286 Uiso 0.657(12) 1 calc R U P D -1
H63C H -0.086378 -0.228808 0.913202 0.286 Uiso 0.657(12) 1 calc R U P D -1

loop_
_atom_site_aniso_label
_atom_site_aniso_U_11
_atom_site_aniso_U_22
_atom_site_aniso_U_33
_atom_site_aniso_U_23
_atom_site_aniso_U_13
_atom_site_aniso_U_12
S1 0.0457(13) 0.0326(13) 0.0568(14) -0.005(2) 0.0232(12) -0.0042(19)
S2 0.0520(14) 0.0385(14) 0.0520(15) 0.003(2) 0.0233(12) -0.0031(19)
S3 0.0650(17) 0.0322(13) 0.0442(14) 0.001(2) 0.0209(13) 0.002(2)
O1 0.045(5) 0.037(5) 0.057(5) -0.002(4) 0.021(4) -0.003(4)
O2 0.045(3) 0.038(3) 0.054(4) 0.005(5) 0.021(3) 0.002(5)
O3 0.044(5) 0.028(5) 0.062(6) -0.002(4) 0.018(4) 0.001(4)
O4 0.057(5) 0.031(5) 0.060(5) 0.007(4) 0.026(4) 0.003(4)
O5 0.052(4) 0.046(4) 0.055(4) -0.005(5) 0.024(3) -0.009(5)
O6 0.064(5) 0.038(5) 0.058(5) -0.002(4) 0.033(5) -0.002(4)
O7 0.079(6) 0.037(5) 0.045(5) 0.002(4) 0.020(5) 0.007(4)
O8 0.059(4) 0.035(3) 0.043(3) 0.001(5) 0.019(3) 0.001(5)
O9 0.071(6) 0.028(5) 0.043(5) -0.002(4) 0.020(4) 0.005(4)
C1 0.040(6) 0.081(10) 0.047(6) -0.001(7) 0.019(5) -0.001(7)
C2 0.060(7) 0.075(11) 0.066(8) -0.009(7) 0.032(6) -0.002(7)
C3 0.054(7) 0.061(10) 0.058(7) -0.008(6) 0.029(6) -0.008(6)
C4 0.056(7) 0.071(11) 0.056(7) 0.001(7) 0.011(6) 0.007(7)
C5 0.051(7) 0.081(12) 0.052(7) -0.008(7) 0.018(6) -0.008(7)
C6 0.045(6) 0.067(11) 0.069(8) -0.012(7) 0.015(6) -0.002(6)
C7 0.053(7) 0.066(9) 0.050(6) -0.006(8) 0.023(6) -0.006(7)
C8 0.047(7) 0.065(8) 0.067(9) -0.013(6) 0.021(7) 0.007(6)
C9 0.035(6) 0.061(7) 0.066(8) -0.004(6) 0.019(6) 0.004(5)
C10 0.046(6) 0.031(5) 0.061(6) 0.012(8) 0.030(5) 0.006(7)
C11 0.056(7) 0.050(7) 0.069(8) 0.001(6) 0.041(7) -0.006(6)
C12 0.043(6) 0.053(7) 0.060(8) 0.008(6) 0.017(6) -0.007(6)
C13 0.050(7) 0.066(10) 0.054(7) 0.006(7) 0.010(6) -0.007(7)
C14 0.065(9) 0.116(14) 0.052(7) 0.017(7) 0.011(7) 0.002(8)
C15 0.072(9) 0.076(9) 0.071(9) 0.002(7) 0.044(8) -0.002(7)
C16 0.051(6) 0.054(6) 0.040(6) 0.009(8) 0.018(5) 0.005(8)
C17 0.054(9) 0.100(11) 0.071(9) 0.021(8) 0.014(7) 0.003(8)
C18 0.070(10) 0.130(13) 0.079(10) 0.025(10) 0.033(8) -0.017(9)
C19 0.054(7) 0.077(10) 0.047(6) 0.002(7) 0.013(5) -0.003(7)
C20 0.074(6) 0.089(8) 0.078(7) -0.007(5) 0.032(5) -0.015(5)
C21 0.082(10) 0.112(13) 0.063(8) -0.027(8) 0.034(8) -0.026(8)
C22 0.053(6) 0.048(6) 0.038(6) 0.003(8) 0.012(5) -0.001(7)
C23 0.060(8) 0.116(12) 0.061(9) -0.021(8) 0.025(7) -0.011(8)
C24 0.068(9) 0.113(12) 0.061(8) -0.032(8) 0.024(8) -0.011(8)
N1 0.080(6) 0.029(4) 0.086(6) -0.007(7) 0.056(5) 0.002(7)
N2 0.067(7) 0.024(6) 0.080(8) 0.004(6) 0.042(6) -0.009(5)
N3 0.093(8) 0.030(6) 0.086(8) -0.001(6) 0.065(7) -0.005(6)
C25 0.058(6) 0.037(7) 0.048(6) -0.005(8) 0.019(5) 0.019(8)
N4 0.097(3) 0.038(2) 0.045(2) -0.001(4) 0.027(2) 0.003(4)
N5 0.097(3) 0.038(2) 0.045(2) -0.001(4) 0.027(2) 0.003(4)
N6 0.097(3) 0.038(2) 0.045(2) -0.001(4) 0.027(2) 0.003(4)
C26 0.097(3) 0.038(2) 0.045(2) -0.001(4) 0.027(2) 0.003(4)
N7 0.054(5) 0.031(4) 0.060(5) -0.013(7) 0.009(4) 0.005(6)
N8 0.044(6) 0.036(7) 0.064(7) -0.008(6) 0.009(5) -0.001(5)
N9 0.058(6) 0.029(6) 0.060(7) -0.003(5) 0.016(5) 0.000(5)
C27 0.041(6) 0.042(6) 0.044(5) -0.004(9) 0.013(5) 0.003(9)
O10 0.049(6) 0.095(7) 0.120(8) -0.005(6) 0.042(6) -0.008(5)
C28 0.063(9) 0.060(9) 0.079(10) 0.009(8) 0.033(8) 0.012(7)
C29 0.061(9) 0.084(10) 0.086(10) 0.013(9) 0.038(8) 0.018(8)
C30 0.067(6) 0.064(6) 0.065(6) -0.007(5) 0.018(5) 0.008(5)
C31 0.063(8) 0.048(8) 0.099(10) 0.004(7) 0.034(8) -0.005(6)
C32 0.047(8) 0.053(8) 0.095(10) -0.001(8) 0.032(7) 0.007(6)
C33 0.070(9) 0.051(8) 0.068(9) -0.003(7) 0.020(7) 0.006(6)
C34 0.093(8) 0.099(10) 0.098(9) -0.026(9) 0.019(7) 0.004(9)
C35 0.083(10) 0.104(13) 0.116(12) -0.012(10) 0.058(10) -0.002(9)
C36 0.062(8) 0.081(11) 0.096(9) 0.007(11) 0.023(7) 0.023(10)
O11 0.079(6) 0.131(9) 0.096(7) 0.030(6) 0.043(6) -0.003(6)
C37 0.082(11) 0.138(19) 0.068(9) 0.026(10) 0.028(8) -0.010(11)
C38 0.082(7) 0.097(7) 0.083(7) 0.012(6) 0.048(5) 0.007(6)
C39 0.083(7) 0.083(7) 0.074(6) 0.006(5) 0.039(5) 0.013(5)
C40 0.078(6) 0.071(7) 0.076(6) 0.005(5) 0.040(5) 0.003(5)
C41 0.083(10) 0.067(9) 0.100(11) 0.000(8) 0.058(9) 0.005(8)
C42 0.068(8) 0.101(12) 0.066(7) 0.017(10) 0.038(6) 0.006(9)
C43 0.131(10) 0.109(10) 0.101(9) 0.012(10) 0.069(8) 0.031(10)
C44 0.069(9) 0.078(9) 0.080(10) -0.001(8) 0.036(8) -0.014(7)
C45 0.075(7) 0.064(8) 0.064(7) 0.009(10) 0.033(6) 0.008(9)
O12 0.169(12) 0.177(13) 0.139(11) 0.000(9) 0.084(10) -0.006(10)
C46 0.134(7) 0.135(7) 0.140(7) -0.003(5) 0.064(5) -0.004(5)
C47 0.134(7) 0.135(7) 0.140(7) -0.003(5) 0.064(5) -0.004(5)
C48 0.134(7) 0.135(7) 0.140(7) -0.003(5) 0.064(5) -0.004(5)
C49 0.134(7) 0.135(7) 0.140(7) -0.003(5) 0.064(5) -0.004(5)
C50 0.134(7) 0.135(7) 0.140(7) -0.003(5) 0.064(5) -0.004(5)
C51 0.134(7) 0.135(7) 0.140(7) -0.003(5) 0.064(5) -0.004(5)
C52 0.156(14) 0.151(15) 0.194(15) 0.001(13) 0.080(11) -0.001(13)
C53 0.214(19) 0.22(2) 0.203(19) 0.001(13) 0.090(14) -0.004(13)
C54 0.166(15) 0.176(16) 0.195(16) -0.005(13) 0.080(12) 0.008(13)
O13 0.182(9) 0.218(11) 0.176(9) -0.005(8) 0.085(7) 0.013(9)
C55 0.182(9) 0.218(11) 0.176(9) -0.005(8) 0.085(7) 0.013(9)
C56 0.182(9) 0.218(11) 0.176(9) -0.005(8) 0.085(7) 0.013(9)
C57 0.182(9) 0.218(11) 0.176(9) -0.005(8) 0.085(7) 0.013(9)
C58 0.182(9) 0.218(11) 0.176(9) -0.005(8) 0.085(7) 0.013(9)
C59 0.182(9) 0.218(11) 0.176(9) -0.005(8) 0.085(7) 0.013(9)
C60 0.182(9) 0.218(11) 0.176(9) -0.005(8) 0.085(7) 0.013(9)
C61 0.182(9) 0.218(11) 0.176(9) -0.005(8) 0.085(7) 0.013(9)
C62 0.182(9) 0.218(11) 0.176(9) -0.005(8) 0.085(7) 0.013(9)
C63 0.182(9) 0.218(11) 0.176(9) -0.005(8) 0.085(7) 0.013(9)

loop_
_atom_type_symbol
_atom_type_description
_atom_type_scat_dispersion_real
_atom_type_scat_dispersion_imag
_atom_type_scat_source
C C 0.0033 0.0016 'International Tables Vol C Tables 4.2.6.8 and 6.1.1.4'
H H 0.0000 0.0000 'International Tables Vol C Tables 4.2.6.8 and 6.1.1.4'
N N 0.0061 0.0033 'International Tables Vol C Tables 4.2.6.8 and 6.1.1.4'
O O 0.0106 0.0060 'International Tables Vol C Tables 4.2.6.8 and 6.1.1.4'
S S 0.1246 0.1234 'International Tables Vol C Tables 4.2.6.8 and 6.1.1.4'

loop_
_geom_angle_atom_site_label_1
_geom_angle_atom_site_label_2
_geom_angle_atom_site_label_3
_geom_angle
O3 S1 O2 113.5(5)
O3 S1 O1 111.8(3)
O2 S1 O1 111.2(5)
O3 S1 C10 106.3(6)
O2 S1 C10 107.1(4)
O1 S1 C10 106.5(5)
O6 S2 O5 114.3(5)
O6 S2 O4 111.0(3)
O5 S2 O4 111.6(5)
O6 S2 C16 106.3(6)
O5 S2 C16 106.8(4)
O4 S2 C16 106.3(6)
O9 S3 O8 113.0(5)
O9 S3 O7 112.3(3)
O8 S3 O7 112.0(5)
O9 S3 C22 106.2(6)
O8 S3 C22 106.4(4)
O7 S3 C22 106.3(6)
C2 C1 C6 116.5(9)
C2 C1 C7 122.6(9)
C6 C1 C7 120.9(9)
C1 C2 C3 122.7(10)
C1 C2 H2 118.6
C3 C2 H2 118.6
C4 C3 C2 117.5(10)
C4 C3 C13 122.0(10)
C2 C3 C13 120.4(10)
C3 C4 C5 122.4(11)
C3 C4 H4 118.8
C5 C4 H4 118.8
C4 C5 C6 118.2(10)
C4 C5 C19 121.9(10)
C6 C5 C19 120.0(10)
C5 C6 C1 122.5(10)
C5 C6 H6 118.8
C1 C6 H6 118.8
C8 C7 C12 117.7(10)
C8 C7 C1 121.5(11)
C12 C7 C1 120.8(11)
C7 C8 C9 122.9(11)
C7 C8 H8 118.5
C9 C8 H8 118.5
C10 C9 C8 119.3(10)
C10 C9 H9 120.4
C8 C9 H9 120.4
C9 C10 C11 120.3(9)
C9 C10 S1 120.1(8)
C11 C10 S1 119.5(8)
C10 C11 C12 119.4(10)
C10 C11 H11 120.3
C12 C11 H11 120.3
C7 C12 C11 120.4(10)
C7 C12 H12 119.8
C11 C12 H12 119.8
C14 C13 C18 116.5(11)
C14 C13 C3 122.4(11)
C18 C13 C3 121.1(12)
C15 C14 C13 122.0(12)
C15 C14 H14 119.0
C13 C14 H14 119.0
C16 C15 C14 121.1(12)
C16 C15 H15 119.5
C14 C15 H15 119.5
C15 C16 C17 119.6(10)
C15 C16 S2 121.3(9)
C17 C16 S2 119.0(9)
C16 C17 C18 119.9(12)
C16 C17 H17 120.0
C18 C17 H17 120.0
C17 C18 C13 120.8(12)
C17 C18 H18 119.6
C13 C18 H18 119.6
C24 C19 C20 116.0(11)
C24 C19 C5 121.7(11)
C20 C19 C5 122.2(11)
C21 C20 C19 123.3(12)
C21 C20 H20 118.3
C19 C20 H20 118.3
C20 C21 C22 118.7(12)
C20 C21 H21 120.6
C22 C21 H21 120.6
C23 C22 C21 120.2(10)
C23 C22 S3 119.7(9)
C21 C22 S3 120.1(9)
C22 C23 C24 119.7(12)
C22 C23 H23 120.1
C24 C23 H23 120.1
C19 C24 C23 121.9(12)
C19 C24 H24 119.0
C23 C24 H24 119.0
C25 N1 H1A 120.0
C25 N1 H1B 120.0
H1A N1 H1B 120.0
C25 N2 H2A 120.0
C25 N2 H2B 120.0
H2A N2 H2B 120.0
C25 N3 H3A 120.0
C25 N3 H3B 120.0
H3A N3 H3B 120.0
N2 C25 N1 121.8(12)
N2 C25 N3 120.4(9)
N1 C25 N3 117.8(13)
C26 N4 H4A 120.0
C26 N4 H4B 120.0
H4A N4 H4B 120.0
C26 N5 H5A 120.0
C26 N5 H5B 120.0
H5A N5 H5B 120.0
C26 N6 H6A 120.0
C26 N6 H6B 120.0
H6A N6 H6B 120.0
N4 C26 N5 120.8(13)
N4 C26 N6 119.9(13)
N5 C26 N6 119.2(8)
C27 N7 H7A 120.0
C27 N7 H7B 120.0
H7A N7 H7B 120.0
C27 N8 H8A 120.0
C27 N8 H8B 120.0
H8A N8 H8B 120.0
C27 N9 H9A 120.0
C27 N9 H9B 120.0
H9A N9 H9B 120.0
N7 C27 N9 122.9(13)
N7 C27 N8 118.4(13)
N9 C27 N8 118.6(8)
O10 C28 C29 122.3(12)
O10 C28 C33 122.6(12)
C29 C28 C33 115.1(12)
C30 C29 C28 122.3(12)
C30 C29 H29 118.8
C28 C29 H29 118.8
C29 C30 C31 122.1(11)
C29 C30 C34 121.0(13)
C31 C30 C34 116.8(12)
C30 C31 C32 115.5(10)
C30 C31 H31A 108.4
C32 C31 H31A 108.4
C30 C31 H31B 108.4
C32 C31 H31B 108.4
H31A C31 H31B 107.5
C36 C32 C31 112.7(11)
C36 C32 C35 109.3(11)
C31 C32 C35 111.3(11)
C36 C32 C33 108.4(10)
C31 C32 C33 106.9(10)
C35 C32 C33 108.1(11)
C28 C33 C32 115.5(10)
C28 C33 H33A 108.4
C32 C33 H33A 108.4
C28 C33 H33B 108.4
C32 C33 H33B 108.4
H33A C33 H33B 107.5
C30 C34 H34A 109.5
C30 C34 H34B 109.5
H34A C34 H34B 109.5
C30 C34 H34C 109.5
H34A C34 H34C 109.5
H34B C34 H34C 109.5
C32 C35 H35A 109.5
C32 C35 H35B 109.5
H35A C35 H35B 109.5
C32 C35 H35C 109.5
H35A C35 H35C 109.5
H35B C35 H35C 109.5
C32 C36 H36A 109.5
C32 C36 H36B 109.5
H36A C36 H36B 109.5
C32 C36 H36C 109.5
H36A C36 H36C 109.5
H36B C36 H36C 109.5
O11 C37 C38 121.7(14)
O11 C37 C42 122.0(16)
C38 C37 C42 116.3(15)
C39 C38 C37 124.7(15)
C39 C38 H38 117.7
C37 C38 H38 117.7
C38 C39 C40 121.1(14)
C38 C39 C43 124.9(14)
C40 C39 C43 114.0(13)
C39 C40 C41 115.1(12)
C39 C40 H40A 108.5
C41 C40 H40A 108.5
C39 C40 H40B 108.5
C41 C40 H40B 108.5
H40A C40 H40B 107.5
C44 C41 C45 110.9(11)
C44 C41 C42 109.8(12)
C45 C41 C42 108.0(11)
C44 C41 C40 111.1(12)
C45 C41 C40 108.9(12)
C42 C41 C40 108.1(11)
C37 C42 C41 113.6(12)
C37 C42 H42A 108.9
C41 C42 H42A 108.9
C37 C42 H42B 108.9
C41 C42 H42B 108.9
H42A C42 H42B 107.7
C39 C43 H43A 109.5
C39 C43 H43B 109.5
H43A C43 H43B 109.5
C39 C43 H43C 109.5
H43A C43 H43C 109.5
H43B C43 H43C 109.5
C41 C44 H44A 109.5
C41 C44 H44B 109.5
H44A C44 H44B 109.5
C41 C44 H44C 109.5
H44A C44 H44C 109.5
H44B C44 H44C 109.5
C41 C45 H45A 109.5
C41 C45 H45B 109.5
H45A C45 H45B 109.5
C41 C45 H45C 109.5
H45A C45 H45C 109.5
H45B C45 H45C 109.5
O12 C46 C47 124(2)
O12 C46 C51 121(2)
C47 C46 C51 113.2(19)
C48 C47 C46 122(2)
C48 C47 H47 119.1
C46 C47 H47 119.1
C47 C48 C49 124(2)
C47 C48 C52 121(2)
C49 C48 C52 115.8(19)
C48 C49 C50 117.2(19)
C48 C49 H49A 108.0
C50 C49 H49A 108.0
C48 C49 H49B 108.0
C50 C49 H49B 108.0
H49A C49 H49B 107.2
C54 C50 C49 116(2)
C54 C50 C51 107(2)
C49 C50 C51 105.8(18)
C54 C50 C53 108(2)
C49 C50 C53 115(2)
C51 C50 C53 105(2)
C50 C51 C46 117.5(18)
C50 C51 H51A 107.9
C46 C51 H51A 107.9
C50 C51 H51B 107.9
C46 C51 H51B 107.9
H51A C51 H51B 107.2
C48 C52 H52A 109.5
C48 C52 H52B 109.5
H52A C52 H52B 109.5
C48 C52 H52C 109.5
H52A C52 H52C 109.5
H52B C52 H52C 109.5
C50 C53 H53A 109.5
C50 C53 H53B 109.5
H53A C53 H53B 109.5
C50 C53 H53C 109.5
H53A C53 H53C 109.5
H53B C53 H53C 109.5
C50 C54 H54A 109.5
C50 C54 H54B 109.5
H54A C54 H54B 109.5
C50 C54 H54C 109.5
H54A C54 H54C 109.5
H54B C54 H54C 109.5
O13 C55 C56 127(3)
O13 C55 C60 118(3)
C56 C55 C60 114(2)
C55 C56 C57 120(2)
C55 C56 H56 119.9
C57 C56 H56 119.9
C56 C57 C58 122(3)
C56 C57 C61 107(3)
C58 C57 C61 107(2)
C57 C58 C59 118(2)
C57 C58 H58A 107.7
C59 C58 H58A 107.7
C57 C58 H58B 107.7
C59 C58 H58B 107.7
H58A C58 H58B 107.1
C58 C59 C60 105(2)
C58 C59 C62 116(2)
C60 C59 C62 108(2)
C58 C59 C63 114(3)
C60 C59 C63 106(2)
C62 C59 C63 107(2)
C55 C60 C59 122(3)
C55 C60 H60A 106.8
C59 C60 H60A 106.8
C55 C60 H60B 106.8
C59 C60 H60B 106.8
H60A C60 H60B 106.6
C57 C61 H61A 109.5
C57 C61 H61B 109.5
H61A C61 H61B 109.5
C57 C61 H61C 109.5
H61A C61 H61C 109.5
H61B C61 H61C 109.5
C59 C62 H62A 109.5
C59 C62 H62B 109.5
H62A C62 H62B 109.5
C59 C62 H62C 109.5
H62A C62 H62C 109.5
H62B C62 H62C 109.5
C59 C63 H63A 109.5
C59 C63 H63B 109.5
H63A C63 H63B 109.5
C59 C63 H63C 109.5
H63A C63 H63C 109.5
H63B C63 H63C 109.5

loop_
_geom_bond_atom_site_label_1
_geom_bond_atom_site_label_2
_geom_bond_distance
S1 O3 1.443(8)
S1 O2 1.456(6)
S1 O1 1.466(8)
S1 C10 1.763(9)
S2 O6 1.442(8)
S2 O5 1.448(6)
S2 O4 1.478(8)
S2 C16 1.760(9)
S3 O9 1.439(8)
S3 O8 1.451(6)
S3 O7 1.480(8)
S3 C22 1.761(10)
C1 C2 1.386(14)
C1 C6 1.416(15)
C1 C7 1.446(14)
C2 C3 1.415(15)
C2 H2 0.9500
C3 C4 1.383(15)
C3 C13 1.461(15)
C4 C5 1.386(14)
C4 H4 0.9500
C5 C6 1.387(15)
C5 C19 1.486(15)
C6 H6 0.9500
C7 C8 1.375(15)
C7 C12 1.383(15)
C8 C9 1.376(16)
C8 H8 0.9500
C9 C10 1.372(15)
C9 H9 0.9500
C10 C11 1.378(14)
C11 C12 1.417(15)
C11 H11 0.9500
C12 H12 0.9500
C13 C14 1.400(17)
C13 C18 1.404(18)
C14 C15 1.363(17)
C14 H14 0.9500
C15 C16 1.352(16)
C15 H15 0.9500
C16 C17 1.387(16)
C17 C18 1.390(17)
C17 H17 0.9500
C18 H18 0.9500
C19 C24 1.370(16)
C19 C20 1.389(17)
C20 C21 1.374(17)
C20 H20 0.9500
C21 C22 1.375(16)
C21 H21 0.9500
C22 C23 1.364(16)
C23 C24 1.398(17)
C23 H23 0.9500
C24 H24 0.9500
N1 C25 1.330(12)
N1 H1A 0.8800
N1 H1B 0.8800
N2 C25 1.312(16)
N2 H2A 0.8800
N2 H2B 0.8800
N3 C25 1.349(15)
N3 H3A 0.8800
N3 H3B 0.8800
N4 C26 1.308(11)
N4 H4A 0.8800
N4 H4B 0.8800
N5 C26 1.311(16)
N5 H5A 0.8800
N5 H5B 0.8800
N6 C26 1.333(17)
N6 H6A 0.8800
N6 H6B 0.8800
N7 C27 1.299(10)
N7 H7A 0.8800
N7 H7B 0.8800
N8 C27 1.349(16)
N8 H8A 0.8800
N8 H8B 0.8800
N9 C27 1.311(16)
N9 H9A 0.8800
N9 H9B 0.8800
O10 C28 1.198(14)
C28 C29 1.460(17)
C28 C33 1.513(16)
C29 C30 1.350(16)
C29 H29 0.9500
C30 C31 1.465(16)
C30 C34 1.551(17)
C31 C32 1.522(16)
C31 H31A 0.9900
C31 H31B 0.9900
C32 C36 1.493(18)
C32 C35 1.524(16)
C32 C33 1.529(15)
C33 H33A 0.9900
C33 H33B 0.9900
C34 H34A 0.9800
C34 H34B 0.9800
C34 H34C 0.9800
C35 H35A 0.9800
C35 H35B 0.9800
C35 H35C 0.9800
C36 H36A 0.9800
C36 H36B 0.9800
C36 H36C 0.9800
O11 C37 1.255(18)
C37 C38 1.47(2)
C37 C42 1.515(18)
C38 C39 1.329(19)
C38 H38 0.9500
C39 C40 1.490(17)
C39 C43 1.50(2)
C40 C41 1.568(19)
C40 H40A 0.9900
C40 H40B 0.9900
C41 C44 1.477(18)
C41 C45 1.525(18)
C41 C42 1.563(18)
C42 H42A 0.9900
C42 H42B 0.9900
C43 H43A 0.9800
C43 H43B 0.9800
C43 H43C 0.9800
C44 H44A 0.9800
C44 H44B 0.9800
C44 H44C 0.9800
C45 H45A 0.9800
C45 H45B 0.9800
C45 H45C 0.9800
O12 C46 1.24(2)
C46 C47 1.43(2)
C46 C51 1.53(2)
C47 C48 1.37(2)
C47 H47 0.9500
C48 C49 1.43(2)
C48 C52 1.55(2)
C49 C50 1.52(2)
C49 H49A 0.9900
C49 H49B 0.9900
C50 C54 1.50(3)
C50 C51 1.52(2)
C50 C53 1.52(2)
C51 H51A 0.9900
C51 H51B 0.9900
C52 H52A 0.9800
C52 H52B 0.9800
C52 H52C 0.9800
C53 H53A 0.9800
C53 H53B 0.9800
C53 H53C 0.9800
C54 H54A 0.9800
C54 H54B 0.9800
C54 H54C 0.9800
O13 C55 1.18(2)
C55 C56 1.42(2)
C55 C60 1.50(2)
C56 C57 1.42(2)
C56 H56 0.9500
C57 C58 1.44(2)
C57 C61 1.59(3)
C58 C59 1.49(2)
C58 H58A 0.9900
C58 H58B 0.9900
C59 C60 1.52(2)
C59 C62 1.52(2)
C59 C63 1.52(3)
C60 H60A 0.9900
C60 H60B 0.9900
C61 H61A 0.9800
C61 H61B 0.9800
C61 H61C 0.9800
C62 H62A 0.9800
C62 H62B 0.9800
C62 H62C 0.9800
C63 H63A 0.9800
C63 H63B 0.9800
C63 H63C 0.9800
